data_7203630
loop_
_publ_author_name
'Lu, Zhenda'
'Wen, Lili'
'Yao, Jing'
'Zhu, Huizhen'
'Meng, Qingjin'

_publ_section_title
;
 Two types of novel layer framework structures assembled from
 5-sulfosalicylic acid and lanthanide ions
;
_journal_issue 11
_journal_name_full CrystEngComm
_journal_page_first 847
_journal_paper_doi 10.1039/b612147k
_journal_volume 8
_journal_year 2006
_chemical_formula_moiety 'C7 H7 Nd O8 S, H2 O'
_chemical_formula_sum 'C7 H9 Nd O9 S'
_chemical_formula_weight 413.44
_chemical_name_systematic
;
?
;
_space_group_IT_number 60
_symmetry_cell_setting orthorhombic
_symmetry_space_group_name_Hall '-P 2n 2ab'
_symmetry_space_group_name_H-M 'P b c n'
_atom_sites_solution_hydrogens geom
_atom_sites_solution_primary direct
_atom_sites_solution_secondary difmap
_audit_creation_method SHELXL-97
_cell_angle_alpha 90.00
_cell_angle_beta 90.00
_cell_angle_gamma 90.00
_cell_formula_units_Z 8
_cell_length_a 15.861(4)
_cell_length_b 9.269(2)
_cell_length_c 14.971(4)
_cell_measurement_reflns_used 886
_cell_measurement_temperature 293(2)
_cell_measurement_theta_max 23.05
_cell_measurement_theta_min 2.55
_cell_volume 2201.0(9)
_computing_cell_refinement SMART
_computing_data_collection 'SMART (Bruker, 2000)'
_computing_data_reduction 'SAINT (Bruker, 2000)'
_computing_molecular_graphics SHELXTL
_computing_publication_material SHELXTL
_computing_structure_refinement SHELXTL
_computing_structure_solution 'SHELXTL (Bruker, 2000)'
_diffrn_ambient_temperature 293(2)
_diffrn_measured_fraction_theta_full 1.000
_diffrn_measured_fraction_theta_max 1.000
_diffrn_radiation_monochromator graphite
_diffrn_radiation_source 'fine-focus sealed tube'
_diffrn_radiation_type MoK\a
_diffrn_radiation_wavelength 0.71073
_diffrn_reflns_av_R_equivalents 0.0559
_diffrn_reflns_av_sigmaI/netI 0.0321
_diffrn_reflns_limit_h_max 19
_diffrn_reflns_limit_h_min -19
_diffrn_reflns_limit_k_max 9
_diffrn_reflns_limit_k_min -11
_diffrn_reflns_limit_l_max 18
_diffrn_reflns_limit_l_min -13
_diffrn_reflns_number 10991
_diffrn_reflns_theta_full 26.00
_diffrn_reflns_theta_max 26.00
_diffrn_reflns_theta_min 2.55
_exptl_absorpt_coefficient_mu 4.947
_exptl_absorpt_correction_T_max 0.37
_exptl_absorpt_correction_T_min 0.24
_exptl_absorpt_correction_type multi-scan
_exptl_absorpt_process_details 'SADABS(Bruker, 2000)'
_exptl_crystal_colour colorless
_exptl_crystal_density_diffrn 2.495
_exptl_crystal_density_method 'not measured'
_exptl_crystal_description block
_exptl_crystal_F_000 1592
_exptl_crystal_size_max 0.30
_exptl_crystal_size_mid 0.25
_exptl_crystal_size_min 0.20
_refine_diff_density_max 0.911
_refine_diff_density_min -0.691
_refine_diff_density_rms 0.134
_refine_ls_extinction_method none
_refine_ls_goodness_of_fit_ref 1.015
_refine_ls_hydrogen_treatment constr
_refine_ls_matrix_type full
_refine_ls_number_parameters 163
_refine_ls_number_reflns 2167
_refine_ls_number_restraints 0
_refine_ls_restrained_S_all 1.015
_refine_ls_R_factor_all 0.0333
_refine_ls_R_factor_gt 0.0290
_refine_ls_shift/su_max 0.001
_refine_ls_shift/su_mean 0.000
_refine_ls_structure_factor_coef Fsqd
_refine_ls_weighting_details 'calc w=1/[\s^2^(Fo^2^)+(0.0711P)^2^+0.0000P] where P=(Fo^2^+2Fc^2^)/3'
_refine_ls_weighting_scheme calc
_refine_ls_wR_factor_gt 0.0933
_refine_ls_wR_factor_ref 0.0969
_reflns_number_gt 1980
_reflns_number_total 2167
_reflns_threshold_expression >2sigma(I)
_cod_data_source_file b612147k.txt
_cod_data_source_block dd1
_cod_depositor_comments
;
The following automatic conversions were performed:
'_symmetry_cell_setting' value 'Orthorhombic' changed to 'orthorhombic'
according to '/home/saulius/struct/CIF-dictionaries/cif_core.dic'
dictionary named 'cif_core.dic' version 2.4.1 from 2010-06-29.

Automatic conversion script
Id: cif_fix_enum 1527 2010-12-29 10:47:43Z saulius 
;
_cod_original_cell_volume 2201.1(9)
_cod_database_code 7203630

loop_
_symmetry_equiv_pos_as_xyz
'x, y, z'
'-x+1/2, -y+1/2, z+1/2'
'-x, y, -z+1/2'
'x+1/2, -y+1/2, -z'
'-x, -y, -z'
'x-1/2, y-1/2, -z-1/2'
'x, -y, z-1/2'
'-x-1/2, y-1/2, z'

loop_
_atom_site_label
_atom_site_type_symbol
_atom_site_fract_x
_atom_site_fract_y
_atom_site_fract_z
_atom_site_U_iso_or_equiv
_atom_site_adp_type
_atom_site_occupancy
_atom_site_symmetry_multiplicity
_atom_site_calc_flag
_atom_site_refinement_flags
_atom_site_disorder_assembly
_atom_site_disorder_group
C1 C 1.0489(3) 0.6856(5) 0.6231(3) 0.0203(9) Uani 1 1 d . . .
C2 C 1.0644(4) 0.5396(5) 0.6466(3) 0.0212(11) Uani 1 1 d . . .
C3 C 0.9987(4) 0.4420(5) 0.6334(3) 0.0237(11) Uani 1 1 d . . .
H3A H 1.0076 0.3460 0.6488 0.028 Uiso 1 1 calc R . .
C4 C 0.9231(3) 0.4791(5) 0.5995(3) 0.0240(10) Uani 1 1 d . . .
H4A H 0.8816 0.4096 0.5909 0.029 Uiso 1 1 calc R . .
C5 C 0.9076(3) 0.6232(5) 0.5773(3) 0.0202(9) Uani 1 1 d . . .
C6 C 0.9697(3) 0.7228(5) 0.5893(3) 0.0229(10) Uani 1 1 d . . .
H6A H 0.9591 0.8186 0.5745 0.027 Uiso 1 1 calc R . .
C7 C 1.1127(3) 0.8003(5) 0.6299(3) 0.0204(9) Uani 1 1 d . . .
Nd1 Nd 0.726473(15) 0.44657(3) 0.352434(16) 0.01668(14) Uani 1 1 d . . .
O1 O 1.0910(2) 0.9296(3) 0.6156(3) 0.0361(9) Uani 1 1 d . . .
O2 O 1.1897(2) 0.7734(3) 0.64855(19) 0.0213(7) Uani 1 1 d . . .
O3 O 1.1364(2) 0.4950(3) 0.6793(2) 0.0255(7) Uani 1 1 d . . .
O4 O 0.8310(2) 0.7880(3) 0.4669(2) 0.0260(7) Uani 1 1 d . . .
O5 O 0.7581(2) 0.7285(4) 0.6026(2) 0.0309(8) Uani 1 1 d . . .
O6 O 0.7744(2) 0.5471(3) 0.4921(3) 0.0272(9) Uani 1 1 d . . .
O7 O 0.7052(3) 0.5326(4) 0.2013(3) 0.0402(10) Uani 1 1 d . . .
H7A H 0.7310 0.6121 0.1943 0.060 Uiso 1 1 d R . .
H7B H 0.7246 0.4706 0.1648 0.060 Uiso 1 1 d R . .
O8 O 0.6375(2) 0.2800(3) 0.2685(2) 0.0308(8) Uani 1 1 d . . .
H8E H 0.6665 0.2085 0.2865 0.037 Uiso 1 1 d R . .
H8C H 0.6651 0.2488 0.2238 0.046 Uiso 1 1 d R . .
O9 O 0.5645(3) 0.3997(5) 0.1070(4) 0.0694(14) Uani 1 1 d . . .
H9D H 0.5192 0.4487 0.1094 0.083 Uiso 1 1 d R . .
H9C H 0.5898 0.4045 0.1570 0.104 Uiso 1 1 d R . .
S1 S 0.81121(7) 0.67644(11) 0.53184(7) 0.0193(3) Uani 1 1 d . . .

loop_
_atom_site_aniso_label
_atom_site_aniso_U_11
_atom_site_aniso_U_22
_atom_site_aniso_U_33
_atom_site_aniso_U_23
_atom_site_aniso_U_13
_atom_site_aniso_U_12
C1 0.021(2) 0.016(2) 0.024(2) 0.0011(18) 0.0011(18) -0.0016(19)
C2 0.024(3) 0.018(3) 0.021(2) -0.0010(16) 0.0022(18) 0.0013(19)
C3 0.026(3) 0.014(2) 0.031(3) 0.0063(17) 0.001(2) -0.0029(18)
C4 0.027(3) 0.015(2) 0.029(3) 0.003(2) 0.001(2) -0.0032(19)
C5 0.022(2) 0.017(2) 0.021(2) 0.0008(17) -0.0006(18) -0.0002(18)
C6 0.029(2) 0.012(2) 0.028(2) 0.0026(18) -0.0046(19) 0.0007(18)
C7 0.024(2) 0.013(2) 0.024(2) 0.0018(17) 0.0001(18) -0.0004(19)
Nd1 0.0167(2) 0.0127(2) 0.0207(2) 0.00054(8) 0.00020(8) 0.00026(8)
O1 0.0220(19) 0.0154(18) 0.071(3) 0.0033(17) -0.003(2) -0.0004(14)
O2 0.0187(18) 0.0144(16) 0.0308(18) -0.0001(12) 0.0016(12) 0.0022(14)
O3 0.0205(17) 0.0183(16) 0.0376(19) 0.0055(15) 0.0039(15) 0.0027(14)
O4 0.0278(17) 0.0221(16) 0.0282(17) 0.0078(13) -0.0088(13) -0.0042(14)
O5 0.0267(18) 0.033(2) 0.033(2) -0.0050(17) 0.0054(15) -0.0029(15)
O6 0.031(2) 0.0174(19) 0.033(2) 0.0003(13) -0.0100(15) -0.0043(13)
O7 0.067(3) 0.029(2) 0.025(2) 0.0019(15) -0.006(2) -0.0169(19)
O8 0.038(2) 0.0223(17) 0.0316(18) 0.0021(14) -0.0088(15) -0.0070(15)
O9 0.063(3) 0.059(3) 0.086(4) -0.008(3) -0.032(3) 0.016(3)
S1 0.0212(6) 0.0155(5) 0.0211(5) 0.0007(4) -0.0040(4) -0.0029(4)

loop_
_atom_type_symbol
_atom_type_description
_atom_type_scat_dispersion_real
_atom_type_scat_dispersion_imag
_atom_type_scat_source
C C 0.0033 0.0016 'International Tables Vol C Tables 4.2.6.8 and 6.1.1.4'
H H 0.0000 0.0000 'International Tables Vol C Tables 4.2.6.8 and 6.1.1.4'
O O 0.0106 0.0060 'International Tables Vol C Tables 4.2.6.8 and 6.1.1.4'
S S 0.1246 0.1234 'International Tables Vol C Tables 4.2.6.8 and 6.1.1.4'
Nd Nd -0.1943 3.0179 'International Tables Vol C Tables 4.2.6.8 and 6.1.1.4'

loop_
_geom_angle_atom_site_label_1
_geom_angle_atom_site_label_2
_geom_angle_atom_site_label_3
_geom_angle
_geom_angle_site_symmetry_1
_geom_angle_site_symmetry_3
_geom_angle_publ_flag
C6 C1 C2 118.7(4) . . ?
C6 C1 C7 117.7(4) . . ?
C2 C1 C7 123.6(4) . . ?
O3 C2 C3 120.0(4) . . ?
O3 C2 C1 123.0(4) . . ?
C3 C2 C1 117.0(5) . . ?
C4 C3 C2 123.6(4) . . ?
C4 C3 H3A 118.2 . . ?
C2 C3 H3A 118.2 . . ?
C3 C4 C5 119.4(4) . . ?
C3 C4 H4A 120.3 . . ?
C5 C4 H4A 120.3 . . ?
C6 C5 C4 119.3(4) . . ?
C6 C5 S1 119.6(3) . . ?
C4 C5 S1 121.1(4) . . ?
C5 C6 C1 122.0(4) . . ?
C5 C6 H6A 119.0 . . ?
C1 C6 H6A 119.0 . . ?
O1 C7 O2 118.7(4) . . ?
O1 C7 C1 119.1(4) . . ?
O2 C7 C1 122.1(4) . . ?
O1 C7 Nd1 55.4(2) . 4_566 ?
O2 C7 Nd1 63.5(2) . 4_566 ?
C1 C7 Nd1 173.9(3) . 4_566 ?
O3 Nd1 O6 77.81(12) 5_766 . ?
O3 Nd1 O7 82.01(14) 5_766 . ?
O6 Nd1 O7 136.59(12) . . ?
O3 Nd1 O2 71.25(11) 5_766 5_766 ?
O6 Nd1 O2 99.02(10) . 5_766 ?
O7 Nd1 O2 110.24(12) . 5_766 ?
O3 Nd1 O4 130.09(12) 5_766 8_755 ?
O6 Nd1 O4 74.99(11) . 8_755 ?
O7 Nd1 O4 143.50(13) . 8_755 ?
O2 Nd1 O4 72.73(10) 5_766 8_755 ?
O3 Nd1 O8 126.29(12) 5_766 . ?
O6 Nd1 O8 150.84(11) . . ?
O7 Nd1 O8 69.30(12) . . ?
O2 Nd1 O8 77.43(11) 5_766 . ?
O4 Nd1 O8 76.36(11) 8_755 . ?
O3 Nd1 O1 138.77(11) 5_766 4_466 ?
O6 Nd1 O1 85.82(13) . 4_466 ?
O7 Nd1 O1 84.68(16) . 4_466 ?
O2 Nd1 O1 149.44(11) 5_766 4_466 ?
O4 Nd1 O1 79.59(12) 8_755 4_466 ?
O8 Nd1 O1 83.77(12) . 4_466 ?
O3 Nd1 O2 88.63(11) 5_766 4_466 ?
O6 Nd1 O2 72.36(10) . 4_466 ?
O7 Nd1 O2 69.10(11) . 4_466 ?
O2 Nd1 O2 159.55(6) 5_766 4_466 ?
O4 Nd1 O2 120.71(10) 8_755 4_466 ?
O8 Nd1 O2 119.20(10) . 4_466 ?
O1 Nd1 O2 50.23(10) 4_466 4_466 ?
O3 Nd1 C7 114.09(12) 5_766 4_466 ?
O6 Nd1 C7 79.01(12) . 4_466 ?
O7 Nd1 C7 74.85(13) . 4_466 ?
O2 Nd1 C7 173.48(11) 5_766 4_466 ?
O4 Nd1 C7 100.75(11) 8_755 4_466 ?
O8 Nd1 C7 101.20(12) . 4_466 ?
O1 Nd1 C7 24.79(11) 4_466 4_466 ?
O2 Nd1 C7 25.47(11) 4_466 4_466 ?
O3 Nd1 H8E 118.0 5_766 . ?
O6 Nd1 H8E 140.6 . . ?
O7 Nd1 H8E 82.7 . . ?
O2 Nd1 H8E 59.1 5_766 . ?
O4 Nd1 H8E 67.5 8_755 . ?
O8 Nd1 H8E 19.1 . . ?
O1 Nd1 H8E 98.6 4_466 . ?
O2 Nd1 H8E 138.3 4_466 . ?
C7 Nd1 H8E 118.8 4_466 . ?
C7 O1 Nd1 99.8(3) . 4_566 ?
C7 O2 Nd1 133.2(3) . 5_766 ?
C7 O2 Nd1 91.0(3) . 4_566 ?
Nd1 O2 Nd1 134.25(14) 5_766 4_566 ?
C2 O3 Nd1 132.5(3) . 5_766 ?
S1 O4 Nd1 145.0(2) . 8_765 ?
S1 O6 Nd1 142.8(2) . . ?
Nd1 O7 H7A 109.4 . . ?
Nd1 O7 H7B 109.1 . . ?
H7A O7 H7B 109.5 . . ?
Nd1 O8 H8E 91.0 . . ?
Nd1 O8 H8C 108.9 . . ?
H8E O8 H8C 72.9 . . ?
H9D O9 H9C 109.5 . . ?
O5 S1 O4 112.4(2) . . ?
O5 S1 O6 110.0(2) . . ?
O4 S1 O6 113.5(2) . . ?
O5 S1 C5 108.7(2) . . ?
O4 S1 C5 105.8(2) . . ?
O6 S1 C5 106.1(2) . . ?

loop_
_geom_bond_atom_site_label_1
_geom_bond_atom_site_label_2
_geom_bond_distance
_geom_bond_site_symmetry_2
_geom_bond_publ_flag
C1 C6 1.398(6) . ?
C1 C2 1.420(6) . ?
C1 C7 1.471(6) . ?
C2 O3 1.309(6) . ?
C2 C3 1.394(7) . ?
C3 C4 1.348(8) . ?
C3 H3A 0.9300 . ?
C4 C5 1.398(6) . ?
C4 H4A 0.9300 . ?
C5 C6 1.362(6) . ?
C5 S1 1.745(5) . ?
C6 H6A 0.9300 . ?
C7 O1 1.265(5) . ?
C7 O2 1.278(6) . ?
C7 Nd1 2.972(4) 4_566 ?
Nd1 O3 2.291(3) 5_766 ?
Nd1 O6 2.412(4) . ?
Nd1 O7 2.423(4) . ?
Nd1 O2 2.434(3) 5_766 ?
Nd1 O4 2.435(3) 8_755 ?
Nd1 O8 2.440(3) . ?
Nd1 O1 2.482(4) 4_466 ?
Nd1 O2 2.660(3) 4_466 ?
Nd1 C7 2.972(4) 4_466 ?
Nd1 H8E 2.5982 . ?
O1 Nd1 2.482(4) 4_566 ?
O2 Nd1 2.434(3) 5_766 ?
O2 Nd1 2.660(3) 4_566 ?
O3 Nd1 2.291(3) 5_766 ?
O4 S1 1.453(3) . ?
O4 Nd1 2.435(3) 8_765 ?
O5 S1 1.438(4) . ?
O6 S1 1.461(3) . ?
O7 H7A 0.8500 . ?
O7 H7B 0.8500 . ?
O8 H8E 0.8500 . ?
O8 H8C 0.8500 . ?
O9 H9D 0.8501 . ?
O9 H9C 0.8500 . ?
